data_7230305
loop_
_publ_author_name
'Zhang, Xiao-Peng'
'Wang, Li-Li'
'Zhang, Da-Shuai'
'Qi, Xiao-Wei'
'Shi, Zai-Feng'
'Lin, Qiang'

_publ_section_title
;
 Solvent-tuned charge-transfer properties of chiral Pt(ii) complex and
 TCNQ&#x02D9;&#x2212; anion adducts
;
_journal_issue 20
_journal_name_full 'RSC Advances'
_journal_page_first 10756
_journal_paper_doi 10.1039/C8RA01330F
_journal_volume 8
_journal_year 2018
_chemical_formula_moiety 'C44 H34 N7 Pt'
_chemical_formula_sum 'C44 H34 N7 Pt'
_chemical_formula_weight 855.87
_chemical_name_systematic
; 
 ? 
;
_space_group_IT_number 14
_space_group_name_Hall '-P 2ybc'
_symmetry_cell_setting monoclinic
_symmetry_space_group_name_Hall '-P 2ybc'
_symmetry_space_group_name_H-M 'P 1 21/c 1'
_atom_sites_solution_hydrogens geom
_atom_sites_solution_primary direct
_atom_sites_solution_secondary difmap
_audit_creation_method SHELXL-97
_audit_update_record
;
2018-02-09 deposited with the CCDC.
2018-03-05 downloaded from the CCDC.
;
_cell_angle_alpha 90.00
_cell_angle_beta 90.42
_cell_angle_gamma 90.00
_cell_formula_units_Z 4
_cell_length_a 7.809(7)
_cell_length_b 19.125(18)
_cell_length_c 24.66(2)
_cell_measurement_reflns_used 1318
_cell_measurement_temperature 296(2)
_cell_measurement_theta_max 17.323
_cell_measurement_theta_min 2.2845
_cell_volume 3683(6)
_computing_cell_refinement SMART
_computing_data_collection SMART,(Bruker,2000)
_computing_data_reduction SAINT(Bruker,2000)
_computing_molecular_graphics SHELXTL
_computing_publication_material SHELXTL
_computing_structure_refinement 'SHELXL-97 (Sheldrick, 1997)'
_computing_structure_solution 'SHELXS-97 (Sheldrick, 1990)'
_diffrn_ambient_temperature 296(2)
_diffrn_measured_fraction_theta_full 1.000
_diffrn_measured_fraction_theta_max 1.000
_diffrn_measurement_device_type 'Bruker Smart Aepex CCD'
_diffrn_measurement_method 'phi and omega scans'
_diffrn_radiation_monochromator graphite
_diffrn_radiation_source 'fine-focus sealed tube'
_diffrn_radiation_type MoK\a
_diffrn_radiation_wavelength 0.71073
_diffrn_reflns_av_R_equivalents 0.1396
_diffrn_reflns_av_sigmaI/netI 0.1426
_diffrn_reflns_limit_h_max 9
_diffrn_reflns_limit_h_min -9
_diffrn_reflns_limit_k_max 22
_diffrn_reflns_limit_k_min -22
_diffrn_reflns_limit_l_max 20
_diffrn_reflns_limit_l_min -29
_diffrn_reflns_number 20076
_diffrn_reflns_theta_full 25.00
_diffrn_reflns_theta_max 25.00
_diffrn_reflns_theta_min 1.35
_exptl_absorpt_coefficient_mu 3.851
_exptl_absorpt_correction_T_max 0.6550
_exptl_absorpt_correction_T_min 0.3912
_exptl_absorpt_correction_type multi-scan
_exptl_absorpt_process_details SADABS,Bruker,2000
_exptl_crystal_colour darkgreen
_exptl_crystal_density_diffrn 1.543
_exptl_crystal_density_method 'not measured'
_exptl_crystal_description needle
_exptl_crystal_F_000 1700
_exptl_crystal_size_max 0.30
_exptl_crystal_size_mid 0.15
_exptl_crystal_size_min 0.12
_platon_squeeze_details
;
;
_refine_diff_density_max 1.501
_refine_diff_density_min -1.476
_refine_diff_density_rms 0.185
_refine_ls_extinction_coef 0.00091(8)
_refine_ls_extinction_expression Fc^*^=kFc[1+0.001xFc^2^\l^3^/sin(2\q)]^-1/4^
_refine_ls_extinction_method SHELXL
_refine_ls_goodness_of_fit_ref 1.082
_refine_ls_hydrogen_treatment mixed
_refine_ls_matrix_type full
_refine_ls_number_parameters 474
_refine_ls_number_reflns 6495
_refine_ls_number_restraints 414
_refine_ls_restrained_S_all 1.064
_refine_ls_R_factor_all 0.1833
_refine_ls_R_factor_gt 0.1037
_refine_ls_shift/su_max 0.000
_refine_ls_shift/su_mean 0.000
_refine_ls_structure_factor_coef Fsqd
_refine_ls_weighting_details 'calc w=1/[\s^2^(Fo^2^)+(0.0612P)^2^+80.1724P] where P=(Fo^2^+2Fc^2^)/3'
_refine_ls_weighting_scheme calc
_refine_ls_wR_factor_gt 0.2289
_refine_ls_wR_factor_ref 0.2525
_reflns_number_gt 3460
_reflns_number_total 6495
_reflns_threshold_expression >2sigma(I)
_cod_data_source_file c8ra01330f2.cif
_cod_data_source_block 0
_cod_original_sg_symbol_H-M 'P 21/c'
_cod_database_code 7230305

loop_
_symmetry_equiv_pos_as_xyz
'x, y, z'
'-x, y+1/2, -z+1/2'
'-x, -y, -z'
'x, -y-1/2, z-1/2'

loop_
_atom_site_label
_atom_site_type_symbol
_atom_site_fract_x
_atom_site_fract_y
_atom_site_fract_z
_atom_site_U_iso_or_equiv
_atom_site_adp_type
_atom_site_occupancy
_atom_site_symmetry_multiplicity
_atom_site_calc_flag
_atom_site_refinement_flags
C1 C 0.1303(17) 0.5143(6) 0.2669(4) 0.0696(13) Uani 1 1 d U
C2 C 0.2186(11) 0.3630(5) 0.2761(3) 0.0375(14) Uani 1 1 d U
C3 C 0.2081(17) 0.5239(7) 0.2193(5) 0.0759(14) Uani 1 1 d U
H3 H 0.2664 0.4862 0.2043 0.091 Uiso 1 1 calc R
C4 C 0.2071(18) 0.5879(6) 0.1904(5) 0.0813(15) Uani 1 1 d U
H4 H 0.2569 0.5913 0.1564 0.098 Uiso 1 1 calc R
C5 C 0.1310(18) 0.6441(7) 0.2140(5) 0.0833(14) Uani 1 1 d U
H5 H 0.1321 0.6866 0.1956 0.100 Uiso 1 1 calc R
C6 C 0.0540(17) 0.6412(7) 0.2628(5) 0.0794(14) Uani 1 1 d U
H6 H 0.0018 0.6803 0.2778 0.095 Uiso 1 1 calc R
C7 C 0.0561(16) 0.5767(6) 0.2897(5) 0.0715(12) Uani 1 1 d U
C8 C -0.0281(15) 0.5691(6) 0.3437(4) 0.0667(14) Uani 1 1 d U
C9 C -0.1111(16) 0.6180(6) 0.3764(5) 0.0684(14) Uani 1 1 d U
H9 H -0.1157 0.6647 0.3660 0.082 Uiso 1 1 calc R
C10 C -0.1864(16) 0.5968(6) 0.4242(5) 0.0689(14) Uani 1 1 d U
H10 H -0.2520 0.6283 0.4439 0.083 Uiso 1 1 calc R
C11 C -0.1653(15) 0.5303(6) 0.4427(4) 0.0627(14) Uani 1 1 d U
H11 H -0.2067 0.5165 0.4763 0.075 Uiso 1 1 calc R
C12 C -0.0792(15) 0.4839(6) 0.4092(4) 0.0594(14) Uani 1 1 d U
C13 C -0.0530(16) 0.4082(6) 0.4233(4) 0.0614(14) Uani 1 1 d U
C14 C -0.1190(17) 0.3764(6) 0.4675(4) 0.0710(14) Uani 1 1 d U
H14 H -0.1760 0.4024 0.4937 0.085 Uiso 1 1 calc R
C15 C -0.100(2) 0.3041(7) 0.4733(5) 0.0849(11) Uani 1 1 d U
C16 C -0.012(2) 0.2662(7) 0.4333(5) 0.0927(11) Uani 1 1 d U
C17 C 0.055(2) 0.3023(7) 0.3907(5) 0.0877(18) Uani 1 1 d U
H17 H 0.1198 0.2781 0.3653 0.105 Uiso 1 1 calc R
C18 C -0.173(2) 0.2662(7) 0.5221(5) 0.0980(13) Uani 1 1 d U
H18A H -0.2927 0.2781 0.5263 0.118 Uiso 1 1 calc R
H18B H -0.1120 0.2807 0.5547 0.118 Uiso 1 1 calc R
C19 C -0.1544(4) 0.1875(4) 0.51464(14) 0.1104(9) Uani 1 1 d DU
H19 H -0.2045 0.1582 0.5430 0.132 Uiso 1 1 calc R
C20 C -0.1943(3) 0.1659(2) 0.45611(12) 0.1087(10) Uani 1 1 d DU
H20A H -0.2861 0.1929 0.4396 0.130 Uiso 1 1 calc R
H20B H -0.2146 0.1162 0.4518 0.130 Uiso 1 1 calc RD
C21 C -0.0154(5) 0.1890(4) 0.43827(14) 0.1075(9) Uani 1 1 d DU
H21 H 0.0387 0.1620 0.4093 0.129 Uiso 1 1 calc R
C22 C 0.0262(4) 0.16770(14) 0.49663(14) 0.1158(7) Uani 1 1 d DU
C23 C 0.1707(6) 0.2099(4) 0.5246(4) 0.1161(11) Uani 1 1 d DU
H23A H 0.2713 0.1814 0.5278 0.174 Uiso 1 1 calc R
H23B H 0.1343 0.2240 0.5601 0.174 Uiso 1 1 calc R
H23C H 0.1962 0.2506 0.5034 0.174 Uiso 1 1 calc R
C24 C 0.0055(5) 0.08713(16) 0.49421(19) 0.1201(11) Uani 1 1 d DU
H24A H -0.0994 0.0739 0.5115 0.180 Uiso 1 1 calc RD
H24B H 0.1002 0.0654 0.5126 0.180 Uiso 1 1 calc R
H24C H 0.0029 0.0722 0.4570 0.180 Uiso 1 1 calc RD
C25 C 0.3784(16) 0.2812(7) 0.2123(5) 0.0733(11) Uani 1 1 d U
C26 C 0.4204(17) 0.2961(7) 0.1621(5) 0.0818(9) Uani 1 1 d U
C27 C 0.5049(17) 0.2464(7) 0.1311(6) 0.0849(13) Uani 1 1 d U
H27 H 0.5329 0.2558 0.0952 0.102 Uiso 1 1 calc R
C28 C 0.5449(17) 0.1859(7) 0.1529(5) 0.0854(14) Uani 1 1 d U
H28 H 0.6020 0.1535 0.1315 0.103 Uiso 1 1 calc R
C29 C 0.5080(17) 0.1671(7) 0.2055(5) 0.0818(13) Uani 1 1 d U
H29 H 0.5424 0.1244 0.2200 0.098 Uiso 1 1 calc R
C30 C 0.4139(17) 0.2169(7) 0.2366(5) 0.0790(9) Uani 1 1 d U
C31 C 0.3740(17) 0.3668(7) 0.1386(5) 0.0820(12) Uani 1 1 d U
H31A H 0.2527 0.3739 0.1413 0.123 Uiso 1 1 calc R
H31B H 0.4072 0.3686 0.1012 0.123 Uiso 1 1 calc R
H31C H 0.4329 0.4028 0.1585 0.123 Uiso 1 1 calc R
C32 C 0.3708(17) 0.1957(7) 0.2924(5) 0.0802(12) Uani 1 1 d U
H32A H 0.3988 0.2329 0.3170 0.120 Uiso 1 1 calc R
H32B H 0.4351 0.1547 0.3020 0.120 Uiso 1 1 calc R
H32C H 0.2506 0.1856 0.2944 0.120 Uiso 1 1 calc R
C33 C 0.7273(16) 0.4083(7) 0.2448(5) 0.0743(12) Uani 1 1 d U
C34 C 0.6539(15) 0.4704(7) 0.2684(5) 0.0717(13) Uani 1 1 d U
H34 H 0.6628 0.5109 0.2477 0.086 Uiso 1 1 calc R
C35 C 0.5758(14) 0.4775(7) 0.3154(5) 0.0689(13) Uani 1 1 d U
H35 H 0.5283 0.5202 0.3252 0.083 Uiso 1 1 calc R
C36 C 0.5651(15) 0.4182(7) 0.3512(5) 0.0688(12) Uani 1 1 d U
C37 C 0.6415(14) 0.3582(7) 0.3306(5) 0.0686(13) Uani 1 1 d U
H37 H 0.6398 0.3189 0.3528 0.082 Uiso 1 1 calc R
C38 C 0.7160(15) 0.3508(7) 0.2832(5) 0.0721(13) Uani 1 1 d U
H38 H 0.7626 0.3077 0.2740 0.087 Uiso 1 1 calc R
C39 C 0.4749(16) 0.4248(7) 0.4012(5) 0.0763(13) Uani 1 1 d U
C40 C 0.4055(16) 0.4868(7) 0.4197(5) 0.0771(18) Uani 1 1 d U
C41 C 0.4590(17) 0.3637(7) 0.4378(5) 0.0793(18) Uani 1 1 d U
C42 C 0.8033(17) 0.4034(7) 0.1955(5) 0.0781(13) Uani 1 1 d U
C43 C 0.7974(18) 0.4650(8) 0.1580(5) 0.0842(18) Uani 1 1 d U
C44 C 0.8906(17) 0.3433(7) 0.1757(5) 0.0788(18) Uani 1 1 d U
N1 N -0.0122(11) 0.5014(5) 0.3607(3) 0.052(3) Uani 1 1 d .
N2 N 0.0316(12) 0.3726(5) 0.3839(3) 0.054(3) Uani 1 1 d .
N3 N 0.2870(11) 0.3311(5) 0.2485(4) 0.0598(13) Uani 1 1 d U
N4 N 0.794(3) 0.5107(9) 0.1319(7) 0.173(8) Uani 1 1 d .
N5 N 0.9541(16) 0.2935(7) 0.1616(5) 0.109(5) Uani 1 1 d .
N6 N 0.3492(15) 0.5379(6) 0.4327(4) 0.091(4) Uani 1 1 d .
N7 N 0.4381(19) 0.3200(7) 0.4635(7) 0.157(6) Uani 1 1 d .
Pt1 Pt 0.10648(6) 0.43389(2) 0.317468(18) 0.05730(12) Uani 1 1 d .

loop_
_atom_site_aniso_label
_atom_site_aniso_U_11
_atom_site_aniso_U_22
_atom_site_aniso_U_33
_atom_site_aniso_U_23
_atom_site_aniso_U_13
_atom_site_aniso_U_12
C1 0.079(3) 0.0772(19) 0.052(2) 0.0196(18) -0.007(2) -0.001(2)
C2 0.033(2) 0.047(2) 0.032(2) -0.0003(18) -0.0134(19) -0.0072(19)
C3 0.089(3) 0.0811(19) 0.058(2) 0.025(2) 0.001(2) -0.003(3)
C4 0.096(3) 0.083(3) 0.064(2) 0.0286(18) 0.002(2) 0.000(3)
C5 0.097(3) 0.084(2) 0.069(2) 0.028(2) 0.000(3) 0.003(3)
C6 0.089(3) 0.080(2) 0.069(2) 0.0263(18) -0.002(2) 0.004(3)
C7 0.079(3) 0.075(2) 0.0608(18) 0.0207(17) -0.0065(18) 0.001(2)
C8 0.073(3) 0.066(3) 0.0613(19) 0.0156(18) -0.0072(18) 0.001(3)
C9 0.074(3) 0.064(3) 0.067(2) 0.0084(18) -0.009(2) 0.000(3)
C10 0.076(3) 0.065(2) 0.065(2) 0.001(2) -0.006(2) -0.002(2)
C11 0.072(3) 0.0647(19) 0.051(3) -0.0017(19) -0.003(3) -0.001(2)
C12 0.068(3) 0.0661(18) 0.044(3) -0.0022(19) -0.002(3) -0.003(2)
C13 0.077(3) 0.0645(18) 0.042(3) -0.0062(19) 0.002(3) -0.004(2)
C14 0.098(3) 0.0677(17) 0.048(3) -0.0023(16) 0.010(3) -0.006(2)
C15 0.126(3) 0.0719(15) 0.0571(19) 0.0044(15) 0.0196(19) 0.001(2)
C16 0.139(2) 0.0714(16) 0.0684(19) 0.0015(16) 0.0282(18) 0.0068(17)
C17 0.132(4) 0.068(3) 0.064(3) -0.001(2) 0.026(3) 0.010(4)
C18 0.148(3) 0.0775(18) 0.068(2) 0.0113(15) 0.029(2) -0.002(2)
C19 0.1712(15) 0.0779(17) 0.0825(14) 0.0142(18) 0.0373(15) 0.0022(18)
C20 0.1700(14) 0.073(2) 0.0840(19) 0.0075(17) 0.0426(14) 0.0007(16)
C21 0.1625(19) 0.0735(16) 0.0870(14) 0.0058(15) 0.0395(13) 0.008(2)
C22 0.1740(12) 0.0798(13) 0.0942(13) 0.0155(13) 0.0353(12) 0.0102(13)
C23 0.1720(16) 0.082(2) 0.094(2) 0.016(2) 0.0305(17) 0.0112(19)
C24 0.179(2) 0.0821(16) 0.099(2) 0.0156(16) 0.038(2) 0.0084(15)
C25 0.064(2) 0.0836(17) 0.0722(16) -0.0295(13) -0.0003(19) -0.0080(19)
C26 0.0741(19) 0.0927(15) 0.0788(15) -0.0263(14) 0.0095(17) -0.0085(16)
C27 0.078(3) 0.093(2) 0.084(2) -0.0277(17) 0.015(2) -0.009(2)
C28 0.079(3) 0.089(2) 0.089(2) -0.029(2) 0.011(2) -0.010(2)
C29 0.076(3) 0.083(2) 0.086(2) -0.0307(19) 0.003(2) -0.008(2)
C30 0.074(2) 0.0813(15) 0.0821(16) -0.0285(14) 0.0014(17) -0.0067(17)
C31 0.075(3) 0.0937(18) 0.077(2) -0.0239(17) 0.009(2) -0.008(2)
C32 0.076(3) 0.081(2) 0.0832(18) -0.0258(17) 0.001(2) -0.006(2)
C33 0.059(2) 0.092(2) 0.0718(16) 0.0006(14) -0.0046(17) -0.005(2)
C34 0.058(3) 0.0860(19) 0.071(2) 0.0023(18) -0.009(2) -0.006(2)
C35 0.053(3) 0.0831(19) 0.070(2) 0.0003(18) -0.013(2) -0.004(2)
C36 0.052(2) 0.084(2) 0.0693(17) 0.0000(14) -0.0082(17) -0.001(2)
C37 0.051(3) 0.085(2) 0.070(2) 0.0015(19) -0.009(2) 0.001(2)
C38 0.053(3) 0.088(2) 0.075(2) 0.0010(18) -0.002(2) 0.000(3)
C39 0.060(3) 0.092(2) 0.076(2) 0.0013(18) -0.0002(19) 0.002(2)
C40 0.062(4) 0.093(2) 0.077(3) -0.002(3) 0.001(3) 0.001(3)
C41 0.063(4) 0.096(2) 0.079(3) 0.003(3) 0.005(3) 0.004(4)
C42 0.066(3) 0.098(2) 0.0696(19) -0.0009(17) -0.005(2) -0.009(2)
C43 0.076(4) 0.104(2) 0.072(3) 0.003(2) -0.004(4) -0.009(3)
C44 0.068(4) 0.101(3) 0.068(3) -0.004(3) -0.002(3) -0.010(3)
N1 0.052(5) 0.080(6) 0.024(4) 0.001(4) -0.003(4) -0.007(5)
N2 0.070(6) 0.071(6) 0.020(4) -0.004(4) -0.010(4) -0.007(5)
N3 0.050(3) 0.073(2) 0.056(2) -0.008(2) -0.010(2) -0.009(2)
N4 0.232(19) 0.142(12) 0.146(12) 0.069(11) 0.037(13) 0.019(14)
N5 0.093(9) 0.124(10) 0.110(9) -0.017(9) 0.018(8) -0.001(9)
N6 0.088(8) 0.105(8) 0.080(7) -0.014(7) -0.009(6) 0.029(7)
N7 0.123(11) 0.131(9) 0.218(13) 0.113(9) 0.056(10) 0.019(9)
Pt1 0.0578(2) 0.0628(2) 0.0513(2) 0.0033(3) -0.00135(18) -0.0020(3)

loop_
_atom_type_symbol
_atom_type_description
_atom_type_scat_dispersion_real
_atom_type_scat_dispersion_imag
_atom_type_scat_source
C C 0.0033 0.0016 'International Tables Vol C Tables 4.2.6.8 and 6.1.1.4'
H H 0.0000 0.0000 'International Tables Vol C Tables 4.2.6.8 and 6.1.1.4'
N N 0.0061 0.0033 'International Tables Vol C Tables 4.2.6.8 and 6.1.1.4'
Pt Pt -1.7033 8.3905 'International Tables Vol C Tables 4.2.6.8 and 6.1.1.4'

loop_
_geom_angle_atom_site_label_1
_geom_angle_atom_site_label_2
_geom_angle_atom_site_label_3
_geom_angle
C3 C1 C7 114.5(11)
C3 C1 Pt1 134.5(10)
C7 C1 Pt1 110.8(8)
N3 C2 Pt1 169.8(9)
C1 C3 C4 124.0(13)
C1 C3 H3 118.0
C4 C3 H3 118.0
C5 C4 C3 117.9(12)
C5 C4 H4 121.0
C3 C4 H4 121.0
C6 C5 C4 123.1(13)
C6 C5 H5 118.4
C4 C5 H5 118.4
C5 C6 C7 117.1(12)
C5 C6 H6 121.5
C7 C6 H6 121.5
C6 C7 C1 123.2(11)
C6 C7 C8 120.2(11)
C1 C7 C8 116.5(10)
N1 C8 C9 119.9(10)
N1 C8 C7 109.0(10)
C9 C8 C7 131.1(11)
C10 C9 C8 119.9(11)
C10 C9 H9 120.1
C8 C9 H9 120.1
C11 C10 C9 120.5(12)
C11 C10 H10 119.7
C9 C10 H10 119.7
C10 C11 C12 117.1(11)
C10 C11 H11 121.4
C12 C11 H11 121.4
N1 C12 C11 124.1(10)
N1 C12 C13 113.0(10)
C11 C12 C13 122.9(10)
C14 C13 N2 122.7(11)
C14 C13 C12 124.6(11)
N2 C13 C12 112.5(9)
C13 C14 C15 119.1(11)
C13 C14 H14 120.5
C15 C14 H14 120.5
C14 C15 C16 119.3(12)
C14 C15 C18 120.9(12)
C16 C15 C18 119.8(12)
C17 C16 C15 118.2(12)
C17 C16 C21 125.0(11)
C15 C16 C21 116.6(11)
C16 C17 N2 122.6(12)
C16 C17 H17 118.7
N2 C17 H17 118.7
C15 C18 C19 109.8(10)
C15 C18 H18A 109.7
C19 C18 H18A 109.7
C15 C18 H18B 109.7
C19 C18 H18B 109.7
H18A C18 H18B 108.2
C18 C19 C22 111.6(7)
C18 C19 C20 111.2(6)
C22 C19 C20 80.9(2)
C18 C19 H19 116.1
C22 C19 H19 116.1
C20 C19 H19 116.1
C19 C20 C21 90.8(3)
C19 C20 C22 49.52(16)
C21 C20 C22 49.48(16)
C19 C20 H20A 113.5
C21 C20 H20A 113.5
C22 C20 H20A 147.0
C19 C20 H20B 113.5
C21 C20 H20B 113.5
C22 C20 H20B 102.2
H20A C20 H20B 110.8
C16 C21 C22 109.8(6)
C16 C21 C20 109.0(8)
C22 C21 C20 80.9(2)
C16 C21 H21 117.2
C22 C21 H21 117.2
C20 C21 H21 117.2
C21 C22 C19 91.0(3)
C21 C22 C23 115.5(4)
C19 C22 C23 114.4(4)
C21 C22 C24 101.9(4)
C19 C22 C24 99.3(4)
C23 C22 C24 127.7(4)
C21 C22 C20 49.66(17)
C19 C22 C20 49.61(17)
C23 C22 C20 149.5(4)
C24 C22 C20 82.8(2)
C22 C23 H23A 109.5
C22 C23 H23B 109.5
H23A C23 H23B 109.5
C22 C23 H23C 109.5
H23A C23 H23C 109.5
H23B C23 H23C 109.5
C22 C24 H24A 109.5
C22 C24 H24B 109.5
H24A C24 H24B 109.5
C22 C24 H24C 109.5
H24A C24 H24C 109.5
H24B C24 H24C 109.5
C26 C25 C30 123.1(12)
C26 C25 N3 123.2(12)
C30 C25 N3 113.7(11)
C25 C26 C27 119.4(13)
C25 C26 C31 119.6(12)
C27 C26 C31 121.0(12)
C28 C27 C26 119.4(13)
C28 C27 H27 120.3
C26 C27 H27 120.3
C27 C28 C29 124.4(13)
C27 C28 H28 117.8
C29 C28 H28 117.8
C28 C29 C30 116.3(13)
C28 C29 H29 121.8
C30 C29 H29 121.8
C25 C30 C29 117.3(12)
C25 C30 C32 126.6(12)
C29 C30 C32 116.1(12)
C26 C31 H31A 109.5
C26 C31 H31B 109.5
H31A C31 H31B 109.5
C26 C31 H31C 109.5
H31A C31 H31C 109.5
H31B C31 H31C 109.5
C30 C32 H32A 109.5
C30 C32 H32B 109.5
H32A C32 H32B 109.5
C30 C32 H32C 109.5
H32A C32 H32C 109.5
H32B C32 H32C 109.5
C42 C33 C34 126.6(13)
C42 C33 C38 123.9(12)
C34 C33 C38 109.4(11)
C35 C34 C33 128.8(13)
C35 C34 H34 115.6
C33 C34 H34 115.6
C34 C35 C36 119.2(12)
C34 C35 H35 120.4
C36 C35 H35 120.4
C37 C36 C39 127.1(12)
C37 C36 C35 113.4(11)
C39 C36 C35 119.4(11)
C38 C37 C36 127.3(13)
C38 C37 H37 116.4
C36 C37 H37 116.4
C37 C38 C33 121.7(13)
C37 C38 H38 119.1
C33 C38 H38 119.1
C40 C39 C36 123.9(12)
C40 C39 C41 116.2(11)
C36 C39 C41 119.9(12)
N6 C40 C39 177.4(15)
N7 C41 C39 176.0(16)
C33 C42 C44 125.1(13)
C33 C42 C43 119.1(13)
C44 C42 C43 115.8(11)
N4 C43 C42 178.1(17)
N5 C44 C42 176.4(16)
C12 N1 C8 118.1(9)
C12 N1 Pt1 121.2(8)
C8 N1 Pt1 120.7(7)
C13 N2 C17 118.0(9)
C13 N2 Pt1 114.7(7)
C17 N2 Pt1 127.3(8)
C2 N3 C25 175.3(11)
C2 Pt1 N1 177.2(4)
C2 Pt1 C1 99.7(4)
N1 Pt1 C1 82.9(4)
C2 Pt1 N2 98.8(4)
N1 Pt1 N2 78.7(4)
C1 Pt1 N2 161.4(4)

loop_
_geom_bond_atom_site_label_1
_geom_bond_atom_site_label_2
_geom_bond_distance
C1 C3 1.338(16)
C1 C7 1.443(17)
C1 Pt1 1.989(12)
C2 N3 1.061(12)
C2 Pt1 1.912(9)
C3 C4 1.417(17)
C3 H3 0.9300
C4 C5 1.361(18)
C4 H4 0.9300
C5 C6 1.350(17)
C5 H5 0.9300
C6 C7 1.401(17)
C6 H6 0.9300
C7 C8 1.497(16)
C8 N1 1.366(15)
C8 C9 1.397(17)
C9 C10 1.383(16)
C9 H9 0.9300
C10 C11 1.361(16)
C10 H10 0.9300
C11 C12 1.388(16)
C11 H11 0.9300
C12 N1 1.353(13)
C12 C13 1.502(16)
C13 C14 1.353(16)
C13 N2 1.362(14)
C14 C15 1.398(17)
C14 H14 0.9300
C15 C16 1.407(19)
C15 C18 1.519(18)
C16 C17 1.366(18)
C16 C21 1.483(15)
C17 N2 1.368(15)
C17 H17 0.9300
C18 C19 1.524(15)
C18 H18A 0.9700
C18 H18B 0.9700
C19 C22 1.529(4)
C19 C20 1.531(4)
C19 H19 0.9800
C20 C21 1.532(4)
C20 C22 1.985(4)
C20 H20A 0.9700
C20 H20B 0.9700
C21 C22 1.528(4)
C21 H21 0.9800
C22 C23 1.546(4)
C22 C24 1.550(4)
C23 H23A 0.9600
C23 H23B 0.9600
C23 H23C 0.9600
C24 H24A 0.9600
C24 H24B 0.9600
C24 H24C 0.9600
C25 C26 1.316(17)
C25 C30 1.395(18)
C25 N3 1.492(15)
C26 C27 1.390(18)
C26 C31 1.513(19)
C27 C28 1.313(19)
C27 H27 0.9300
C28 C29 1.378(18)
C28 H28 0.9300
C29 C30 1.429(18)
C29 H29 0.9300
C30 C32 1.475(18)
C31 H31A 0.9600
C31 H31B 0.9600
C31 H31C 0.9600
C32 H32A 0.9600
C32 H32B 0.9600
C32 H32C 0.9600
C33 C42 1.359(18)
C33 C34 1.443(18)
C33 C38 1.455(18)
C34 C35 1.320(16)
C34 H34 0.9300
C35 C36 1.440(17)
C35 H35 0.9300
C36 C37 1.391(17)
C36 C39 1.429(17)
C37 C38 1.319(17)
C37 H37 0.9300
C38 H38 0.9300
C39 C40 1.382(18)
C39 C41 1.483(19)
C40 N6 1.120(17)
C41 N7 1.062(18)
C42 C44 1.425(19)
C42 C43 1.499(19)
C43 N4 1.09(2)
C44 N5 1.130(18)
N1 Pt1 1.917(9)
N2 Pt1 2.100(8)

loop_
_geom_torsion_atom_site_label_1
_geom_torsion_atom_site_label_2
_geom_torsion_atom_site_label_3
_geom_torsion_atom_site_label_4
_geom_torsion
C7 C1 C3 C4 -5.3(19)
Pt1 C1 C3 C4 -179.8(10)
C1 C3 C4 C5 4(2)
C3 C4 C5 C6 -1(2)
C4 C5 C6 C7 1(2)
C5 C6 C7 C1 -2(2)
C5 C6 C7 C8 -179.4(12)
C3 C1 C7 C6 4.5(19)
Pt1 C1 C7 C6 -179.7(10)
C3 C1 C7 C8 -178.3(11)
Pt1 C1 C7 C8 -2.5(14)
C6 C7 C8 N1 178.5(11)
C1 C7 C8 N1 1.1(15)
C6 C7 C8 C9 -2(2)
C1 C7 C8 C9 -179.8(12)
N1 C8 C9 C10 -4.0(18)
C7 C8 C9 C10 177.0(12)
C8 C9 C10 C11 6.9(18)
C9 C10 C11 C12 -5.6(18)
C10 C11 C12 N1 1.8(18)
C10 C11 C12 C13 -177.4(11)
N1 C12 C13 C14 -174.6(11)
C11 C12 C13 C14 4.6(19)
N1 C12 C13 N2 -0.6(14)
C11 C12 C13 N2 178.6(11)
N2 C13 C14 C15 0.0(19)
C12 C13 C14 C15 173.4(12)
C13 C14 C15 C16 1(2)
C13 C14 C15 C18 -179.9(13)
C14 C15 C16 C17 1(2)
C18 C15 C16 C17 -178.1(14)
C14 C15 C16 C21 -172.8(12)
C18 C15 C16 C21 8(2)
C15 C16 C17 N2 -4(2)
C21 C16 C17 N2 169.6(12)
C14 C15 C18 C19 172.9(12)
C16 C15 C18 C19 -7.6(19)
C15 C18 C19 C22 47.9(12)
C15 C18 C19 C20 -40.4(13)
C18 C19 C20 C21 79.7(8)
C22 C19 C20 C21 -30.0(4)
C18 C19 C20 C22 109.7(8)
C17 C16 C21 C22 139.2(14)
C15 C16 C21 C22 -47.1(14)
C17 C16 C21 C20 -133.9(14)
C15 C16 C21 C20 39.8(14)
C19 C20 C21 C16 -77.9(7)
C22 C20 C21 C16 -108.0(7)
C19 C20 C21 C22 30.0(4)
C16 C21 C22 C19 76.9(8)
C20 C21 C22 C19 -30.1(4)
C16 C21 C22 C23 -40.9(8)
C20 C21 C22 C23 -147.8(4)
C16 C21 C22 C24 176.6(7)
C20 C21 C22 C24 69.6(3)
C16 C21 C22 C20 107.0(8)
C18 C19 C22 C21 -79.2(7)
C20 C19 C22 C21 30.1(4)
C18 C19 C22 C23 39.6(8)
C20 C19 C22 C23 148.9(5)
C18 C19 C22 C24 178.6(6)
C20 C19 C22 C24 -72.2(4)
C18 C19 C22 C20 -109.3(7)
C19 C20 C22 C21 -138.9(6)
C21 C20 C22 C19 138.9(6)
C19 C20 C22 C23 -67.9(8)
C21 C20 C22 C23 70.9(8)
C19 C20 C22 C24 108.7(5)
C21 C20 C22 C24 -112.4(5)
C30 C25 C26 C27 0(2)
N3 C25 C26 C27 -179.7(11)
C30 C25 C26 C31 178.9(12)
N3 C25 C26 C31 -0.4(19)
C25 C26 C27 C28 -2(2)
C31 C26 C27 C28 179.2(13)
C26 C27 C28 C29 0(2)
C27 C28 C29 C30 3(2)
C26 C25 C30 C29 3(2)
N3 C25 C30 C29 -177.3(10)
C26 C25 C30 C32 -179.6(13)
N3 C25 C30 C32 -0.3(18)
C28 C29 C30 C25 -4.2(18)
C28 C29 C30 C32 178.4(12)
C42 C33 C34 C35 178.4(13)
C38 C33 C34 C35 -4.5(18)
C33 C34 C35 C36 3(2)
C34 C35 C36 C37 -0.3(16)
C34 C35 C36 C39 -177.6(11)
C39 C36 C37 C38 175.7(12)
C35 C36 C37 C38 -1.3(18)
C36 C37 C38 C33 0(2)
C42 C33 C38 C37 179.7(12)
C34 C33 C38 C37 2.5(17)
C37 C36 C39 C40 178.5(12)
C35 C36 C39 C40 -4.7(19)
C37 C36 C39 C41 1.5(19)
C35 C36 C39 C41 178.3(11)
C36 C39 C40 N6 22(34)
C41 C39 C40 N6 -161(33)
C40 C39 C41 N7 66(24)
C36 C39 C41 N7 -117(23)
C34 C33 C42 C44 172.9(13)
C38 C33 C42 C44 -4(2)
C34 C33 C42 C43 -7(2)
C38 C33 C42 C43 176.2(12)
C33 C42 C43 N4 44(54)
C44 C42 C43 N4 -136(53)
C33 C42 C44 N5 32(25)
C43 C42 C44 N5 -148(24)
C11 C12 N1 C8 0.9(16)
C13 C12 N1 C8 -179.8(10)
C11 C12 N1 Pt1 179.5(9)
C13 C12 N1 Pt1 -1.3(13)
C9 C8 N1 C12 0.2(16)
C7 C8 N1 C12 179.4(10)
C9 C8 N1 Pt1 -178.3(8)
C7 C8 N1 Pt1 0.9(12)
C14 C13 N2 C17 -2.4(18)
C12 C13 N2 C17 -176.6(11)
C14 C13 N2 Pt1 176.2(10)
C12 C13 N2 Pt1 2.0(12)
C16 C17 N2 C13 5(2)
C16 C17 N2 Pt1 -173.9(11)
Pt1 C2 N3 C25 -175(10)
C26 C25 N3 C2 158(13)
C30 C25 N3 C2 -22(14)
N3 C2 Pt1 N1 163(6)
N3 C2 Pt1 C1 8(5)
N3 C2 Pt1 N2 -174(5)
C12 N1 Pt1 C2 25(8)
C8 N1 Pt1 C2 -156(7)
C12 N1 Pt1 C1 179.7(9)
C8 N1 Pt1 C1 -1.8(9)
C12 N1 Pt1 N2 1.9(8)
C8 N1 Pt1 N2 -179.7(9)
C3 C1 Pt1 C2 -4.4(14)
C7 C1 Pt1 C2 -179.0(9)
C3 C1 Pt1 N1 176.9(14)
C7 C1 Pt1 N1 2.2(9)
C3 C1 Pt1 N2 -176.4(11)
C7 C1 Pt1 N2 9(2)
C13 N2 Pt1 C2 179.0(8)
C17 N2 Pt1 C2 -2.5(11)
C13 N2 Pt1 N1 -2.1(8)
C17 N2 Pt1 N1 176.3(11)
C13 N2 Pt1 C1 -8.9(17)
C17 N2 Pt1 C1 169.5(14)

loop_
_platon_squeeze_void_nr
_platon_squeeze_void_average_x
_platon_squeeze_void_average_y
_platon_squeeze_void_average_z
_platon_squeeze_void_volume
_platon_squeeze_void_count_electrons
_platon_squeeze_void_content
1 0.500 0.000 0.500 144 46 ' '
2 0.500 0.500 0.000 144 45 ' '
